data_4516218
loop_
_publ_author_name
'Gair, Joseph J.'
'Haines, Brandon E.'
'Filatov, Alexander S.'
'Musaev, Djamaladdin G.'
'Lewis, Jared C.'

_publ_section_title
;
 Di-Palladium Complexes are Active Catalysts for Mono-N-Protected Amino
 Acid-Accelerated Enantioselective C--H Functionalization
;
_journal_name_full 'ACS Catalysis'
_journal_page_first 11386
_journal_paper_doi 10.1021/acscatal.9b03887
_journal_year 2019
_chemical_absolute_configuration ad
_chemical_formula_moiety 'C46 H60 N4 O6 Pd2'
_chemical_formula_sum 'C46 H60 N4 O6 Pd2'
_chemical_formula_weight 977.78
_space_group_crystal_system orthorhombic
_space_group_IT_number 19
_space_group_name_Hall 'P 2ac 2ab'
_space_group_name_H-M_alt 'P 21 21 21'
_atom_sites_solution_hydrogens geom
_atom_sites_solution_primary dual
_atom_sites_solution_secondary difmap
_audit_creation_date 2018-03-16
_audit_creation_method
;
Olex2 1.2
(compiled 2017.08.10 svn.r3458 for OlexSys, GUI svn.r5381)
;
_cell_angle_alpha 90
_cell_angle_beta 90
_cell_angle_gamma 90
_cell_formula_units_Z 4
_cell_length_a 9.4493(5)
_cell_length_b 19.4338(12)
_cell_length_c 25.5923(15)
_cell_measurement_reflns_used 9973
_cell_measurement_temperature 100(2)
_cell_measurement_theta_max 14.47
_cell_measurement_theta_min 2.30
_cell_volume 4699.7(5)
_computing_cell_refinement 'SAINT v8.37A (Bruker, 2015)'
_computing_data_collection 'APEX3 v.2015.9-0 (Bruker AXS Inc., 2015)'
_computing_data_reduction 'SAINT v8.37A (Bruker, 2015)'
_computing_molecular_graphics 'Olex2 (Dolomanov et al., 2009)'
_computing_publication_material 'Olex2 (Dolomanov et al., 2009)'
_computing_structure_refinement 'ShelXL (Sheldrick, 2015)'
_computing_structure_solution 'ShelXT (Sheldrick, 2015)'
_diffrn_ambient_temperature 100(2)
_diffrn_detector 'Pilatus1M(CdTe) pixel array detector'
_diffrn_detector_area_resol_mean 30
_diffrn_detector_type 'CMOS pixel array detector'
_diffrn_measured_fraction_theta_full 0.970
_diffrn_measured_fraction_theta_max 0.961
_diffrn_measurement_device_type 'three-circle diffractometer'
_diffrn_measurement_method '\f scans'
_diffrn_radiation_type synchrotron
_diffrn_radiation_wavelength 0.41328
_diffrn_reflns_av_R_equivalents 0.0654
_diffrn_reflns_av_unetI/netI 0.0305
_diffrn_reflns_Laue_measured_fraction_full 0.970
_diffrn_reflns_Laue_measured_fraction_max 0.961
_diffrn_reflns_limit_h_max 10
_diffrn_reflns_limit_h_min -11
_diffrn_reflns_limit_k_max 23
_diffrn_reflns_limit_k_min -23
_diffrn_reflns_limit_l_max 30
_diffrn_reflns_limit_l_min -30
_diffrn_reflns_number 102115
_diffrn_reflns_point_group_measured_fraction_full 0.976
_diffrn_reflns_point_group_measured_fraction_max 0.966
_diffrn_reflns_theta_full 14.357
_diffrn_reflns_theta_max 14.526
_diffrn_reflns_theta_min 1.108
_diffrn_source synchrotron
_diffrn_source_type 'Insertion Device, Station 15 ID-B, APS, Argonne Nat'l Lab'
_exptl_absorpt_coefficient_mu 1.073
_exptl_absorpt_correction_T_max 0.7438
_exptl_absorpt_correction_T_min 0.7048
_exptl_absorpt_correction_type multi-scan
_exptl_absorpt_process_details
;
SADABS-2016/2 (Bruker,2016/2) was used for absorption correction.
wR2(int) was 0.0752 before and 0.0653 after correction. 
The Ratio of minimum to maximum transmission is 0.9476. 
;
_exptl_crystal_colour yellow
_exptl_crystal_colour_primary yellow
_exptl_crystal_density_diffrn 1.382
_exptl_crystal_description block
_exptl_crystal_F_000 2016
_exptl_crystal_size_max 0.1
_exptl_crystal_size_mid 0.1
_exptl_crystal_size_min 0.1
_refine_diff_density_max 0.897
_refine_diff_density_min -0.823
_refine_diff_density_rms 0.076
_refine_ls_abs_structure_details
;
 Flack x determined using 3358 quotients [(I+)-(I-)]/[(I+)+(I-)]
 (Parsons, Flack and Wagner, Acta Cryst. B69 (2013) 249-259).
;
_refine_ls_abs_structure_Flack 0.014(3)
_refine_ls_extinction_method none
_refine_ls_goodness_of_fit_ref 1.119
_refine_ls_hydrogen_treatment constr
_refine_ls_matrix_type full
_refine_ls_number_parameters 537
_refine_ls_number_reflns 8506
_refine_ls_number_restraints 27
_refine_ls_restrained_S_all 1.118
_refine_ls_R_factor_all 0.0318
_refine_ls_R_factor_gt 0.0283
_refine_ls_shift/su_max 0.001
_refine_ls_shift/su_mean 0.000
_refine_ls_structure_factor_coef Fsqd
_refine_ls_weighting_details 'w=1/[\s^2^(Fo^2^)+(0.0237P)^2^+5.1516P] where P=(Fo^2^+2Fc^2^)/3'
_refine_ls_weighting_scheme calc
_refine_ls_wR_factor_gt 0.0653
_refine_ls_wR_factor_ref 0.0664
_reflns_Friedel_coverage 0.799
_reflns_Friedel_fraction_full 0.983
_reflns_Friedel_fraction_max 0.972
_reflns_number_gt 7946
_reflns_number_total 8506
_reflns_threshold_expression 'I > 2\s(I)'
_cod_data_source_file cs9b03887_si_002.cif
_cod_data_source_block 05_PdLeu2
_cod_database_code 4516218
_shelx_shelxl_version_number 2018/3
_shelx_space_group_comment
;
The symmetry employed for this shelxl refinement is uniquely defined
by the following loop, which should always be used as a source of
symmetry information in preference to the above space-group names.
They are only intended as comments.
;
_shelx_estimated_absorpt_t_max 0.900
_shelx_estimated_absorpt_t_min 0.900
_olex2_refinement_description
;
1. Fixed Uiso
 At 1.2 times of:
  All C(H) groups, All C(H,H) groups, All N(H) groups
 At 1.5 times of:
  All C(H,H,H) groups
2. Uiso/Uaniso restraints and constraints
Uanis(O5A) = Uanis(O5)
3. Rigid body (RIGU) restrains
 O5, C37, O5A, C38, N3
 with sigma for 1-2 distances of 0.004 and sigma for 1-3 distances of 0.004
4. Others
 Sof(O5A)=1-FVAR(1)
 Sof(O5)=FVAR(1)
5.a Ternary CH refined with riding coordinates:
 C7(H7), C22(H22), C32(H32), C34(H34), C40(H40), C44(H44)
5.b Secondary CH2 refined with riding coordinates:
 C33(H33A,H33B), C43(H43A,H43B)
5.c Aromatic/amide H refined with riding coordinates:
 N3(H3), N4(H4), C1(H1), C2(H2), C3(H3A), C4(H4A), C5(H5), C9(H9), C10(H10),
 C11(H11), C12(H12), C17(H17), C18(H18), C19(H19), C20(H20), C24(H24), C25(H25),
  C26(H26), C27(H27), C28(H28)
5.d Idealised Me refined as rotating group:
 C14(H14A,H14B,H14C), C15(H15A,H15B,H15C), C29(H29A,H29B,H29C), C30(H30A,H30B,
 H30C), C35(H35A,H35B,H35C), C36(H36A,H36B,H36C), C38(H38A,H38B,H38C), C42(H42A,
 H42B,H42C), C45(H45A,H45B,H45C), C46(H46A,H46B,H46C)
;
_olex2_submission_special_instructions 'No special instructions were received'

loop_
_space_group_symop_operation_xyz
'x, y, z'
'-x+1/2, -y, z+1/2'
'-x, y+1/2, -z+1/2'
'x+1/2, -y+1/2, -z'

loop_
_atom_site_label
_atom_site_type_symbol
_atom_site_fract_x
_atom_site_fract_y
_atom_site_fract_z
_atom_site_U_iso_or_equiv
_atom_site_adp_type
_atom_site_occupancy
_atom_site_site_symmetry_order
_atom_site_calc_flag
_atom_site_refinement_flags_posn
_atom_site_refinement_flags_adp
_atom_site_refinement_flags_occupancy
_atom_site_disorder_assembly
_atom_site_disorder_group
Pd1 Pd 0.60541(3) 0.45042(2) 0.34207(2) 0.01717(9) Uani 1 1 d . . . . .
Pd2 Pd 0.92223(3) 0.43911(2) 0.33932(2) 0.01868(9) Uani 1 1 d . . . . .
O1 O 0.6317(4) 0.35491(18) 0.30906(13) 0.0214(8) Uani 1 1 d . . . . .
O2 O 0.8600(4) 0.36164(18) 0.28422(14) 0.0212(8) Uani 1 1 d . . . . .
O3 O 0.6664(3) 0.49830(18) 0.26881(14) 0.0200(8) Uani 1 1 d . . . . .
O4 O 0.9017(4) 0.50979(17) 0.28096(14) 0.0219(8) Uani 1 1 d . . . . .
O5 O 0.8774(9) 0.1748(5) 0.2462(6) 0.051(3) Uani 0.665(18) 1 d . U P A 1
O6 O 0.6239(4) 0.6792(2) 0.23147(18) 0.0384(10) Uani 1 1 d . . . . .
N1 N 0.5489(4) 0.5424(2) 0.37680(16) 0.0175(9) Uani 1 1 d . . . . .
N2 N 0.9630(4) 0.3758(2) 0.40308(18) 0.0214(10) Uani 1 1 d . . . . .
N3 N 0.6591(4) 0.2208(2) 0.25584(17) 0.0198(9) Uani 1 1 d . U . . .
H3 H 0.569268 0.214560 0.263566 0.024 Uiso 1 1 calc R . . . .
N4 N 0.8438(5) 0.6367(2) 0.22453(18) 0.0234(10) Uani 1 1 d . . . . .
H4 H 0.934961 0.645117 0.227440 0.028 Uiso 1 1 calc R . . . .
C1 C 0.6121(5) 0.6442(2) 0.48349(19) 0.0194(10) Uani 1 1 d . . . . .
H1 H 0.708244 0.642141 0.472805 0.023 Uiso 1 1 calc R . . . .
C2 C 0.5661(5) 0.6997(3) 0.5136(2) 0.0217(11) Uani 1 1 d . . . . .
H2 H 0.630373 0.735209 0.522815 0.026 Uiso 1 1 calc R . . . .
C3 C 0.4265(6) 0.7029(3) 0.5300(2) 0.0226(11) Uani 1 1 d . . . . .
H3A H 0.394555 0.740570 0.550492 0.027 Uiso 1 1 calc R . . . .
C4 C 0.3338(5) 0.6504(3) 0.5162(2) 0.0221(11) Uani 1 1 d . . . . .
H4A H 0.238474 0.651956 0.527974 0.026 Uiso 1 1 calc R . . . .
C5 C 0.3788(5) 0.5958(2) 0.48544(19) 0.0184(10) Uani 1 1 d . . . . .
H5 H 0.313737 0.560926 0.475556 0.022 Uiso 1 1 calc R . . . .
C6 C 0.5205(5) 0.5920(2) 0.4689(2) 0.0172(10) Uani 1 1 d . . . . .
C7 C 0.5743(5) 0.5332(2) 0.43563(18) 0.0166(10) Uani 1 1 d . . . . .
H7 H 0.679381 0.532742 0.440300 0.020 Uiso 1 1 calc R . . . .
C8 C 0.5248(5) 0.4616(2) 0.44899(19) 0.0167(10) Uani 1 1 d . . . . .
C9 C 0.4805(5) 0.4415(3) 0.49872(19) 0.0214(10) Uani 1 1 d . . . . .
H9 H 0.473254 0.474479 0.525968 0.026 Uiso 1 1 calc R . . . .
C10 C 0.4469(6) 0.3725(3) 0.5083(2) 0.0235(11) Uani 1 1 d . . . . .
H10 H 0.417953 0.358374 0.542148 0.028 Uiso 1 1 calc R . . . .
C11 C 0.4561(6) 0.3246(3) 0.4679(2) 0.0237(11) Uani 1 1 d . . . . .
H11 H 0.431903 0.277938 0.474307 0.028 Uiso 1 1 calc R . . . .
C12 C 0.5000(5) 0.3442(3) 0.4185(2) 0.0212(11) Uani 1 1 d . . . . .
H12 H 0.506259 0.310954 0.391383 0.025 Uiso 1 1 calc R . . . .
C13 C 0.5354(5) 0.4131(3) 0.4082(2) 0.0178(10) Uani 1 1 d . . . . .
C14 C 0.3959(5) 0.5540(3) 0.36509(19) 0.0234(10) Uani 1 1 d . . . . .
H14A H 0.381402 0.553811 0.327173 0.035 Uiso 1 1 calc GR . . . .
H14B H 0.366440 0.598499 0.379405 0.035 Uiso 1 1 calc GR . . . .
H14C H 0.339444 0.517232 0.381013 0.035 Uiso 1 1 calc GR . . . .
C15 C 0.6315(6) 0.6017(3) 0.3570(2) 0.0225(12) Uani 1 1 d . . . . .
H15A H 0.732757 0.592682 0.361746 0.034 Uiso 1 1 calc GR . . . .
H15B H 0.605095 0.643194 0.376483 0.034 Uiso 1 1 calc GR . . . .
H15C H 0.611312 0.608445 0.319838 0.034 Uiso 1 1 calc GR . . . .
C16 C 0.9740(5) 0.5105(3) 0.3895(2) 0.0201(11) Uani 1 1 d . . . . .
C17 C 1.0139(6) 0.5777(3) 0.3787(2) 0.0232(11) Uani 1 1 d . . . . .
H17 H 1.032149 0.591273 0.343724 0.028 Uiso 1 1 calc R . . . .
C18 C 1.0272(5) 0.6254(3) 0.4189(2) 0.0258(12) Uani 1 1 d . . . . .
H18 H 1.053319 0.671491 0.411174 0.031 Uiso 1 1 calc R . . . .
C19 C 1.0022(6) 0.6057(3) 0.4703(2) 0.0268(12) Uani 1 1 d . . . . .
H19 H 1.007497 0.638977 0.497460 0.032 Uiso 1 1 calc R . . . .
C20 C 0.9701(5) 0.5387(3) 0.4823(2) 0.0250(12) Uani 1 1 d . . . . .
H20 H 0.956750 0.525157 0.517633 0.030 Uiso 1 1 calc R . . . .
C21 C 0.9571(5) 0.4901(3) 0.4418(2) 0.0216(11) Uani 1 1 d . . . . .
C22 C 0.9088(6) 0.4165(3) 0.4500(2) 0.0207(11) Uani 1 1 d . . . . .
H22 H 0.803414 0.417304 0.446426 0.025 Uiso 1 1 calc R . . . .
C23 C 0.9383(6) 0.3862(3) 0.5033(2) 0.0248(12) Uani 1 1 d . . . . .
C24 C 1.0708(6) 0.3888(3) 0.5271(2) 0.0327(13) Uani 1 1 d . . . . .
H24 H 1.148779 0.407864 0.508652 0.039 Uiso 1 1 calc R . . . .
C25 C 1.0898(7) 0.3639(4) 0.5773(2) 0.0404(15) Uani 1 1 d . . . . .
H25 H 1.181491 0.364568 0.592493 0.048 Uiso 1 1 calc R . . . .
C26 C 0.9771(7) 0.3381(3) 0.6056(2) 0.0361(14) Uani 1 1 d . . . . .
H26 H 0.990642 0.322129 0.640284 0.043 Uiso 1 1 calc R . . . .
C27 C 0.8442(7) 0.3359(3) 0.5828(2) 0.0341(14) Uani 1 1 d . . . . .
H27 H 0.765930 0.318340 0.601841 0.041 Uiso 1 1 calc R . . . .
C28 C 0.8257(6) 0.3593(3) 0.5321(2) 0.0261(12) Uani 1 1 d . . . . .
H28 H 0.734457 0.357012 0.516676 0.031 Uiso 1 1 calc R . . . .
C29 C 1.1170(6) 0.3610(3) 0.4051(2) 0.0281(12) Uani 1 1 d . . . . .
H29A H 1.147586 0.341648 0.371575 0.042 Uiso 1 1 calc GR . . . .
H29B H 1.136181 0.327929 0.433089 0.042 Uiso 1 1 calc GR . . . .
H29C H 1.168942 0.403742 0.411884 0.042 Uiso 1 1 calc GR . . . .
C30 C 0.8872(6) 0.3085(3) 0.3997(2) 0.0267(12) Uani 1 1 d . . . . .
H30A H 0.785629 0.316754 0.395104 0.040 Uiso 1 1 calc GR . . . .
H30B H 0.902925 0.282281 0.431837 0.040 Uiso 1 1 calc GR . . . .
H30C H 0.923333 0.282339 0.369761 0.040 Uiso 1 1 calc GR . . . .
C31 C 0.7364(6) 0.3386(2) 0.28046(18) 0.0195(10) Uani 1 1 d . . . . .
C32 C 0.7055(5) 0.2879(2) 0.2358(2) 0.0176(10) Uani 1 1 d . . . . .
H32 H 0.793554 0.281384 0.214701 0.021 Uiso 1 1 calc R . . . .
C33 C 0.5907(6) 0.3192(3) 0.20082(19) 0.0217(11) Uani 1 1 d . . . . .
H33A H 0.505676 0.328272 0.222364 0.026 Uiso 1 1 calc R . . . .
H33B H 0.624973 0.364003 0.187421 0.026 Uiso 1 1 calc R . . . .
C34 C 0.5480(5) 0.2744(3) 0.1545(2) 0.0261(11) Uani 1 1 d . . . . .
H34 H 0.504790 0.231263 0.168687 0.031 Uiso 1 1 calc R . . . .
C35 C 0.4352(7) 0.3112(3) 0.1219(2) 0.0405(16) Uani 1 1 d . . . . .
H35A H 0.353661 0.322107 0.144050 0.061 Uiso 1 1 calc GR . . . .
H35B H 0.405090 0.281242 0.093190 0.061 Uiso 1 1 calc GR . . . .
H35C H 0.474824 0.353844 0.107607 0.061 Uiso 1 1 calc GR . . . .
C36 C 0.6742(7) 0.2537(3) 0.1204(2) 0.0347(14) Uani 1 1 d . . . . .
H36A H 0.725171 0.295070 0.109189 0.052 Uiso 1 1 calc GR . . . .
H36B H 0.640219 0.228679 0.089575 0.052 Uiso 1 1 calc GR . . . .
H36C H 0.738075 0.224060 0.140492 0.052 Uiso 1 1 calc GR . . . .
C37 C 0.7501(7) 0.1692(3) 0.2626(3) 0.0392(14) Uani 1 1 d . U . . .
C38 C 0.6903(7) 0.1018(3) 0.2799(2) 0.0351(14) Uani 1 1 d . U . . .
H38A H 0.714091 0.094042 0.316718 0.053 Uiso 1 1 calc GR . . . .
H38B H 0.730500 0.064721 0.258599 0.053 Uiso 1 1 calc GR . . . .
H38C H 0.587229 0.102359 0.275775 0.053 Uiso 1 1 calc GR . . . .
C39 C 0.7863(5) 0.5209(2) 0.25702(19) 0.0184(10) Uani 1 1 d . . . . .
C40 C 0.7999(5) 0.5682(2) 0.20886(19) 0.0197(10) Uani 1 1 d . . . . .
H40 H 0.706277 0.571070 0.190791 0.024 Uiso 1 1 calc R . . . .
C41 C 0.7533(6) 0.6873(3) 0.2347(2) 0.0266(11) Uani 1 1 d . . . . .
C42 C 0.8151(7) 0.7553(3) 0.2504(3) 0.0407(16) Uani 1 1 d . . . . .
H42A H 0.764363 0.792468 0.232558 0.061 Uiso 1 1 calc GR . . . .
H42B H 0.915367 0.756745 0.240671 0.061 Uiso 1 1 calc GR . . . .
H42C H 0.806059 0.761185 0.288315 0.061 Uiso 1 1 calc GR . . . .
C43 C 0.9099(6) 0.5373(3) 0.1711(2) 0.0262(11) Uani 1 1 d . . . . .
H43A H 0.919325 0.568076 0.140487 0.031 Uiso 1 1 calc R . . . .
H43B H 1.002871 0.535753 0.188934 0.031 Uiso 1 1 calc R . . . .
C44 C 0.8728(6) 0.4647(3) 0.1519(2) 0.0322(13) Uani 1 1 d . . . . .
H44 H 0.833916 0.438041 0.182118 0.039 Uiso 1 1 calc R . . . .
C45 C 1.0052(8) 0.4283(3) 0.1326(2) 0.0453(17) Uani 1 1 d . . . . .
H45A H 1.075462 0.426622 0.160745 0.068 Uiso 1 1 calc GR . . . .
H45B H 1.044489 0.453373 0.102721 0.068 Uiso 1 1 calc GR . . . .
H45C H 0.981130 0.381285 0.121862 0.068 Uiso 1 1 calc GR . . . .
C46 C 0.7596(7) 0.4679(3) 0.1097(2) 0.0390(14) Uani 1 1 d . . . . .
H46A H 0.671030 0.484893 0.124810 0.058 Uiso 1 1 calc GR . . . .
H46B H 0.744536 0.421762 0.095221 0.058 Uiso 1 1 calc GR . . . .
H46C H 0.790505 0.499025 0.081808 0.058 Uiso 1 1 calc GR . . . .
O5A O 0.8766(19) 0.1828(10) 0.2773(11) 0.051(3) Uani 0.335(18) 1 d . U P A 2

loop_
_atom_site_aniso_label
_atom_site_aniso_U_11
_atom_site_aniso_U_22
_atom_site_aniso_U_33
_atom_site_aniso_U_23
_atom_site_aniso_U_13
_atom_site_aniso_U_12
Pd1 0.01688(17) 0.01680(17) 0.01783(18) -0.00127(16) 0.00294(15) -0.00004(13)
Pd2 0.01732(18) 0.01759(17) 0.02114(19) -0.00235(17) -0.00368(15) -0.00021(13)
O1 0.0178(18) 0.0241(19) 0.0224(19) -0.0060(15) 0.0047(14) -0.0014(14)
O2 0.0155(19) 0.0214(19) 0.027(2) -0.0055(15) -0.0024(15) 0.0006(14)
O3 0.0146(18) 0.0196(18) 0.0257(19) 0.0005(15) 0.0029(14) -0.0007(14)
O4 0.0188(19) 0.0228(18) 0.0240(19) -0.0018(14) -0.0029(15) -0.0011(15)
O5 0.020(3) 0.040(4) 0.094(9) 0.018(6) 0.009(5) 0.011(2)
O6 0.023(2) 0.041(2) 0.051(3) -0.005(2) 0.001(2) 0.0072(19)
N1 0.015(2) 0.019(2) 0.019(2) 0.0012(17) 0.0020(15) 0.0028(17)
N2 0.016(2) 0.021(2) 0.027(2) -0.0054(19) -0.0052(18) 0.0054(17)
N3 0.016(2) 0.017(2) 0.026(2) -0.0036(18) 0.0011(17) 0.0026(16)
N4 0.018(2) 0.014(2) 0.038(3) -0.0012(19) 0.0026(19) 0.0000(17)
C1 0.017(2) 0.019(2) 0.022(3) 0.0017(19) 0.000(2) 0.000(2)
C2 0.023(3) 0.017(2) 0.025(3) 0.000(2) -0.005(2) 0.000(2)
C3 0.025(3) 0.020(3) 0.023(3) -0.004(2) -0.003(2) 0.004(2)
C4 0.020(3) 0.023(3) 0.024(3) -0.002(2) 0.001(2) 0.008(2)
C5 0.018(3) 0.015(2) 0.022(3) -0.0002(18) -0.001(2) 0.0009(19)
C6 0.020(3) 0.014(2) 0.018(3) 0.0030(19) -0.002(2) 0.0051(19)
C7 0.013(2) 0.018(2) 0.019(2) -0.0004(18) -0.0025(19) -0.0003(18)
C8 0.012(2) 0.017(3) 0.020(3) 0.001(2) 0.0010(18) 0.0017(19)
C9 0.016(2) 0.026(3) 0.023(2) -0.001(2) 0.0014(18) 0.002(2)
C10 0.024(3) 0.023(3) 0.024(3) 0.007(2) 0.004(2) 0.001(2)
C11 0.025(3) 0.017(3) 0.030(3) 0.004(2) 0.003(2) 0.000(2)
C12 0.020(3) 0.015(3) 0.029(3) -0.004(2) 0.004(2) -0.001(2)
C13 0.009(2) 0.021(3) 0.023(3) 0.002(2) 0.0021(19) -0.0014(18)
C14 0.021(3) 0.027(3) 0.022(2) 0.000(2) -0.004(2) 0.006(2)
C15 0.025(3) 0.020(3) 0.022(3) 0.0031(19) 0.004(2) 0.001(2)
C16 0.012(3) 0.022(3) 0.025(3) 0.000(2) -0.006(2) 0.005(2)
C17 0.019(3) 0.023(3) 0.027(3) -0.001(2) -0.003(2) 0.001(2)
C18 0.014(3) 0.019(3) 0.044(4) -0.008(2) -0.002(2) -0.002(2)
C19 0.014(3) 0.033(3) 0.033(3) -0.012(3) -0.003(2) 0.001(2)
C20 0.017(3) 0.027(3) 0.031(3) -0.004(2) -0.005(2) 0.001(2)
C21 0.013(3) 0.020(3) 0.032(3) -0.003(2) -0.001(2) 0.003(2)
C22 0.017(3) 0.022(3) 0.023(3) -0.002(2) -0.004(2) 0.003(2)
C23 0.023(3) 0.022(3) 0.029(3) -0.001(2) -0.002(2) 0.006(2)
C24 0.026(3) 0.045(3) 0.027(3) -0.002(3) -0.002(2) 0.005(3)
C25 0.035(4) 0.060(4) 0.026(3) -0.003(3) -0.005(3) 0.008(3)
C26 0.049(4) 0.036(3) 0.023(3) 0.003(3) 0.003(3) 0.014(3)
C27 0.040(4) 0.032(3) 0.030(3) -0.003(3) 0.010(3) 0.009(3)
C28 0.028(3) 0.020(3) 0.030(3) -0.002(2) 0.002(2) 0.006(2)
C29 0.024(3) 0.033(3) 0.028(3) -0.004(2) -0.004(2) 0.009(2)
C30 0.026(3) 0.023(3) 0.031(3) 0.001(2) -0.005(2) 0.002(2)
C31 0.023(3) 0.016(2) 0.020(2) -0.0001(19) 0.000(2) -0.003(2)
C32 0.014(2) 0.012(2) 0.027(3) -0.003(2) 0.0035(19) -0.0006(18)
C33 0.023(3) 0.022(3) 0.020(3) 0.000(2) 0.002(2) -0.002(2)
C34 0.031(3) 0.023(3) 0.024(3) 0.002(2) -0.002(2) -0.004(2)
C35 0.047(4) 0.048(4) 0.027(3) 0.004(3) -0.015(3) -0.009(3)
C36 0.048(4) 0.030(3) 0.026(3) -0.011(2) 0.006(3) -0.005(3)
C37 0.029(3) 0.024(3) 0.064(4) 0.001(3) -0.008(3) 0.002(2)
C38 0.038(4) 0.027(3) 0.040(4) 0.000(3) -0.007(3) 0.009(2)
C39 0.020(3) 0.014(2) 0.021(2) -0.0025(19) 0.001(2) -0.0010(19)
C40 0.019(3) 0.017(3) 0.024(2) 0.002(2) 0.0004(18) -0.0033(19)
C41 0.028(3) 0.024(3) 0.028(3) -0.001(2) 0.005(2) 0.005(2)
C42 0.036(4) 0.028(3) 0.058(4) -0.005(3) 0.011(3) 0.006(3)
C43 0.026(3) 0.025(3) 0.027(3) 0.000(2) 0.006(2) -0.002(2)
C44 0.042(3) 0.031(3) 0.024(3) -0.003(2) 0.006(3) 0.003(2)
C45 0.063(5) 0.039(4) 0.034(3) -0.007(3) 0.001(3) 0.021(3)
C46 0.045(4) 0.037(3) 0.035(3) -0.003(3) 0.002(3) -0.007(3)
O5A 0.020(3) 0.040(4) 0.094(9) 0.018(6) 0.009(5) 0.011(2)

loop_
_atom_type_symbol
_atom_type_description
_atom_type_scat_dispersion_real
_atom_type_scat_dispersion_imag
_atom_type_scat_source
C C 0.0000 0.0000 'International Tables Vol C Tables 4.2.6.8 and 6.1.1.4'
H H 0.0000 0.0000 'International Tables Vol C Tables 4.2.6.8 and 6.1.1.4'
N N 0.0010 0.0010 'International Tables Vol C Tables 4.2.6.8 and 6.1.1.4'
O O 0.0020 0.0020 'International Tables Vol C Tables 4.2.6.8 and 6.1.1.4'
Pd Pd -0.5290 2.5730 'International Tables Vol C Tables 4.2.6.8 and 6.1.1.4'

loop_
_geom_angle_atom_site_label_1
_geom_angle_atom_site_label_2
_geom_angle_atom_site_label_3
_geom_angle
O1 Pd1 Pd2 78.67(10)
O1 Pd1 O3 90.00(13)
O1 Pd1 N1 171.75(15)
O3 Pd1 Pd2 75.32(9)
N1 Pd1 Pd2 109.33(11)
N1 Pd1 O3 93.98(15)
C13 Pd1 Pd2 109.28(14)
C13 Pd1 O1 93.52(18)
C13 Pd1 O3 174.67(17)
C13 Pd1 N1 82.03(19)
O2 Pd2 Pd1 78.09(9)
O4 Pd2 Pd1 82.70(10)
O4 Pd2 O2 88.01(13)
O4 Pd2 N2 172.40(15)
N2 Pd2 Pd1 102.09(12)
N2 Pd2 O2 98.70(16)
C16 Pd2 Pd1 100.51(15)
C16 Pd2 O2 178.57(18)
C16 Pd2 O4 91.55(18)
C16 Pd2 N2 81.83(19)
C31 O1 Pd1 123.8(3)
C31 O2 Pd2 123.8(3)
C39 O3 Pd1 126.8(3)
C39 O4 Pd2 123.4(3)
C7 N1 Pd1 106.3(3)
C14 N1 Pd1 107.1(3)
C14 N1 C7 111.4(4)
C15 N1 Pd1 113.0(3)
C15 N1 C7 110.1(4)
C15 N1 C14 108.9(4)
C22 N2 Pd2 104.4(3)
C29 N2 Pd2 108.8(3)
C29 N2 C22 113.7(4)
C29 N2 C30 107.6(4)
C30 N2 Pd2 112.5(3)
C30 N2 C22 109.8(4)
C32 N3 H3 119.3
C37 N3 H3 119.3
C37 N3 C32 121.4(5)
C40 N4 H4 118.3
C41 N4 H4 118.3
C41 N4 C40 123.3(5)
C2 C1 H1 119.3
C6 C1 H1 119.3
C6 C1 C2 121.4(5)
C1 C2 H2 120.0
C3 C2 C1 120.0(5)
C3 C2 H2 120.0
C2 C3 H3A 120.3
C2 C3 C4 119.3(5)
C4 C3 H3A 120.3
C3 C4 H4A 119.6
C5 C4 C3 120.8(5)
C5 C4 H4A 119.6
C4 C5 H5 119.9
C4 C5 C6 120.2(5)
C6 C5 H5 119.9
C1 C6 C5 118.4(5)
C1 C6 C7 119.7(5)
C5 C6 C7 122.0(4)
N1 C7 H7 105.9
C6 C7 N1 114.2(4)
C6 C7 H7 105.9
C8 C7 N1 106.3(4)
C8 C7 C6 117.8(4)
C8 C7 H7 105.9
C9 C8 C7 124.0(5)
C9 C8 C13 120.6(5)
C13 C8 C7 115.3(4)
C8 C9 H9 120.1
C8 C9 C10 119.7(5)
C10 C9 H9 120.1
C9 C10 H10 120.1
C11 C10 C9 119.7(5)
C11 C10 H10 120.1
C10 C11 H11 119.6
C12 C11 C10 120.8(5)
C12 C11 H11 119.6
C11 C12 H12 119.8
C11 C12 C13 120.3(5)
C13 C12 H12 119.8
C8 C13 Pd1 114.6(4)
C12 C13 Pd1 126.6(4)
C12 C13 C8 118.8(5)
N1 C14 H14A 109.5
N1 C14 H14B 109.5
N1 C14 H14C 109.5
H14A C14 H14B 109.5
H14A C14 H14C 109.5
H14B C14 H14C 109.5
N1 C15 H15A 109.5
N1 C15 H15B 109.5
N1 C15 H15C 109.5
H15A C15 H15B 109.5
H15A C15 H15C 109.5
H15B C15 H15C 109.5
C17 C16 Pd2 127.4(4)
C17 C16 C21 119.0(5)
C21 C16 Pd2 113.5(4)
C16 C17 H17 119.8
C18 C17 C16 120.4(5)
C18 C17 H17 119.8
C17 C18 H18 120.0
C17 C18 C19 120.1(5)
C19 C18 H18 120.0
C18 C19 H19 119.7
C20 C19 C18 120.6(5)
C20 C19 H19 119.7
C19 C20 H20 120.3
C19 C20 C21 119.4(5)
C21 C20 H20 120.3
C16 C21 C20 120.2(5)
C16 C21 C22 115.6(5)
C20 C21 C22 123.8(5)
N2 C22 H22 105.8
C21 C22 N2 106.2(4)
C21 C22 H22 105.8
C23 C22 N2 116.5(4)
C23 C22 C21 115.9(4)
C23 C22 H22 105.8
C24 C23 C22 123.0(5)
C24 C23 C28 117.9(5)
C28 C23 C22 118.8(5)
C23 C24 H24 119.7
C25 C24 C23 120.6(6)
C25 C24 H24 119.7
C24 C25 H25 119.6
C26 C25 C24 120.9(6)
C26 C25 H25 119.6
C25 C26 H26 120.4
C25 C26 C27 119.3(6)
C27 C26 H26 120.4
C26 C27 H27 120.1
C28 C27 C26 119.9(6)
C28 C27 H27 120.1
C23 C28 H28 119.3
C27 C28 C23 121.4(5)
C27 C28 H28 119.3
N2 C29 H29A 109.5
N2 C29 H29B 109.5
N2 C29 H29C 109.5
H29A C29 H29B 109.5
H29A C29 H29C 109.5
H29B C29 H29C 109.5
N2 C30 H30A 109.5
N2 C30 H30B 109.5
N2 C30 H30C 109.5
H30A C30 H30B 109.5
H30A C30 H30C 109.5
H30B C30 H30C 109.5
O1 C31 C32 116.1(4)
O2 C31 O1 126.2(4)
O2 C31 C32 117.6(4)
N3 C32 C31 111.4(4)
N3 C32 H32 108.9
N3 C32 C33 110.2(4)
C31 C32 H32 108.9
C33 C32 C31 108.3(4)
C33 C32 H32 108.9
C32 C33 H33A 108.6
C32 C33 H33B 108.6
H33A C33 H33B 107.6
C34 C33 C32 114.4(4)
C34 C33 H33A 108.6
C34 C33 H33B 108.6
C33 C34 H34 107.8
C33 C34 C35 109.9(4)
C33 C34 C36 112.8(4)
C35 C34 H34 107.8
C35 C34 C36 110.7(5)
C36 C34 H34 107.8
C34 C35 H35A 109.5
C34 C35 H35B 109.5
C34 C35 H35C 109.5
H35A C35 H35B 109.5
H35A C35 H35C 109.5
H35B C35 H35C 109.5
C34 C36 H36A 109.5
C34 C36 H36B 109.5
C34 C36 H36C 109.5
H36A C36 H36B 109.5
H36A C36 H36C 109.5
H36B C36 H36C 109.5
O5 C37 N3 120.1(6)
O5 C37 C38 121.8(6)
N3 C37 C38 117.1(6)
O5A C37 N3 119.1(10)
O5A C37 C38 116.5(10)
C37 C38 H38A 109.5
C37 C38 H38B 109.5
C37 C38 H38C 109.5
H38A C38 H38B 109.5
H38A C38 H38C 109.5
H38B C38 H38C 109.5
O3 C39 O4 127.0(5)
O3 C39 C40 118.5(4)
O4 C39 C40 114.5(4)
N4 C40 C39 110.5(4)
N4 C40 H40 109.2
N4 C40 C43 109.7(4)
C39 C40 H40 109.2
C43 C40 C39 109.0(4)
C43 C40 H40 109.2
O6 C41 N4 121.9(5)
O6 C41 C42 121.1(5)
N4 C41 C42 117.0(5)
C41 C42 H42A 109.5
C41 C42 H42B 109.5
C41 C42 H42C 109.5
H42A C42 H42B 109.5
H42A C42 H42C 109.5
H42B C42 H42C 109.5
C40 C43 H43A 108.8
C40 C43 H43B 108.8
H43A C43 H43B 107.7
C44 C43 C40 113.8(4)
C44 C43 H43A 108.8
C44 C43 H43B 108.8
C43 C44 H44 108.2
C45 C44 C43 110.1(5)
C45 C44 H44 108.2
C45 C44 C46 111.5(5)
C46 C44 C43 110.5(5)
C46 C44 H44 108.2
C44 C45 H45A 109.5
C44 C45 H45B 109.5
C44 C45 H45C 109.5
H45A C45 H45B 109.5
H45A C45 H45C 109.5
H45B C45 H45C 109.5
C44 C46 H46A 109.5
C44 C46 H46B 109.5
C44 C46 H46C 109.5
H46A C46 H46B 109.5
H46A C46 H46C 109.5
H46B C46 H46C 109.5

loop_
_geom_bond_atom_site_label_1
_geom_bond_atom_site_label_2
_geom_bond_distance
Pd1 Pd2 3.0026(5)
Pd1 O1 2.054(3)
Pd1 O3 2.171(3)
Pd1 N1 2.066(4)
Pd1 C13 1.958(5)
Pd2 O2 2.145(3)
Pd2 O4 2.038(3)
Pd2 N2 2.080(5)
Pd2 C16 1.952(5)
O1 C31 1.271(6)
O2 C31 1.255(6)
O3 C39 1.253(6)
O4 C39 1.269(6)
O5 C37 1.279(11)
O6 C41 1.236(7)
N1 C7 1.535(6)
N1 C14 1.494(6)
N1 C15 1.481(6)
N2 C22 1.525(6)
N2 C29 1.485(7)
N2 C30 1.493(7)
N3 H3 0.8800
N3 C32 1.468(6)
N3 C37 1.332(7)
N4 H4 0.8800
N4 C40 1.451(6)
N4 C41 1.330(7)
C1 H1 0.9500
C1 C2 1.394(7)
C1 C6 1.384(7)
C2 H2 0.9500
C2 C3 1.385(7)
C3 H3A 0.9500
C3 C4 1.390(7)
C4 H4A 0.9500
C4 C5 1.388(7)
C5 H5 0.9500
C5 C6 1.406(7)
C6 C7 1.513(7)
C7 H7 1.0000
C7 C8 1.507(7)
C8 C9 1.395(7)
C8 C13 1.410(7)
C9 H9 0.9500
C9 C10 1.399(8)
C10 H10 0.9500
C10 C11 1.394(7)
C11 H11 0.9500
C11 C12 1.384(7)
C12 H12 0.9500
C12 C13 1.403(7)
C14 H14A 0.9800
C14 H14B 0.9800
C14 H14C 0.9800
C15 H15A 0.9800
C15 H15B 0.9800
C15 H15C 0.9800
C16 C17 1.388(8)
C16 C21 1.404(8)
C17 H17 0.9500
C17 C18 1.388(7)
C18 H18 0.9500
C18 C19 1.392(8)
C19 H19 0.9500
C19 C20 1.372(8)
C20 H20 0.9500
C20 C21 1.408(7)
C21 C22 1.517(7)
C22 H22 1.0000
C22 C23 1.513(7)
C23 C24 1.393(8)
C23 C28 1.396(8)
C24 H24 0.9500
C24 C25 1.386(8)
C25 H25 0.9500
C25 C26 1.381(9)
C26 H26 0.9500
C26 C27 1.386(9)
C27 H27 0.9500
C27 C28 1.384(8)
C28 H28 0.9500
C29 H29A 0.9800
C29 H29B 0.9800
C29 H29C 0.9800
C30 H30A 0.9800
C30 H30B 0.9800
C30 H30C 0.9800
C31 C32 1.537(6)
C32 H32 1.0000
C32 C33 1.532(7)
C33 H33A 0.9900
C33 H33B 0.9900
C33 C34 1.525(7)
C34 H34 1.0000
C34 C35 1.531(8)
C34 C36 1.532(8)
C35 H35A 0.9800
C35 H35B 0.9800
C35 H35C 0.9800
C36 H36A 0.9800
C36 H36B 0.9800
C36 H36C 0.9800
C37 C38 1.495(8)
C37 O5A 1.28(2)
C38 H38A 0.9800
C38 H38B 0.9800
C38 H38C 0.9800
C39 C40 1.543(7)
C40 H40 1.0000
C40 C43 1.540(7)
C41 C42 1.500(8)
C42 H42A 0.9800
C42 H42B 0.9800
C42 H42C 0.9800
C43 H43A 0.9900
C43 H43B 0.9900
C43 C44 1.535(7)
C44 H44 1.0000
C44 C45 1.521(8)
C44 C46 1.521(8)
C45 H45A 0.9800
C45 H45B 0.9800
C45 H45C 0.9800
C46 H46A 0.9800
C46 H46B 0.9800
C46 H46C 0.9800
